data_7243342
loop_
_publ_author_name
'Moshkina, Evgeniya'
'Bovina, Asya'
'Molokeev, Maxim'
'Krylov, Alexander'
'Shabanov, Alexander'
'Chernyshov, Artem'
'Sofronova, Svetlana'

_publ_section_title
;
 Study of flux crystal growth peculiarities, structure and Raman spectra
 of double (Mn,Ni)3BO5 and triple (Mn,Ni,Cu)3BO5 oxyborates with ludwigite
 structure
;
_journal_issue 33
_journal_name_full CrystEngComm
_journal_page_first 5624
_journal_page_last 5635
_journal_paper_doi 10.1039/D1CE00750E
_journal_volume 23
_journal_year 2021
_chemical_formula_moiety
;
B4 Cu Mn4 Ni7 O20
;
_chemical_formula_sum 'B4 Cu Mn4 Ni7 O20'
_chemical_formula_weight 1057.38
_space_group_crystal_system orthorhombic
_space_group_IT_number 55
_space_group_name_Hall '-P 2 2ab'
_space_group_name_H-M_alt 'P b a m'
_audit_creation_method SHELXL-2014/7
_audit_update_record
;
2021-06-04 deposited with the CCDC.	2021-06-28 downloaded from the CCDC.
;
_cell_angle_alpha 90
_cell_angle_beta 90
_cell_angle_gamma 90
_cell_formula_units_Z 1
_cell_length_a 9.1828(3)
_cell_length_b 12.2766(3)
_cell_length_c 3.00910(10)
_cell_measurement_reflns_used 6925
_cell_measurement_temperature 296(2)
_cell_measurement_theta_max 38.921
_cell_measurement_theta_min 2.770
_cell_volume 339.227(18)
_computing_cell_refinement 'APEX2 (Bruker, 2003-2008)'
_computing_data_collection 'APEX2 (Bruker, 2003-2008)'
_computing_data_reduction 'SAINT (Bruker, 2009)'
_computing_molecular_graphics 'DIAMOND (Brandenburg, 2005)'
_computing_publication_material 'publCIF (Westrip, 2009)'
_computing_structure_refinement 'SHELXL-2014/7 (Sheldrick, 2014)'
_computing_structure_solution 'SHELXS-2014 (Sheldrick, 2014)'
_diffrn_ambient_temperature 296(2)
_diffrn_measured_fraction_theta_full 0.950
_diffrn_measured_fraction_theta_max 0.948
_diffrn_measurement_device_type 'Bruker PHOTON2 CCD'
_diffrn_measurement_method '\f and \w scans'
_diffrn_radiation_type MoK\a
_diffrn_radiation_wavelength 0.71073
_diffrn_reflns_av_R_equivalents 0.0399
_diffrn_reflns_av_unetI/netI 0.0276
_diffrn_reflns_Laue_measured_fraction_full 0.950
_diffrn_reflns_Laue_measured_fraction_max 0.948
_diffrn_reflns_limit_h_max 16
_diffrn_reflns_limit_h_min -15
_diffrn_reflns_limit_k_max 20
_diffrn_reflns_limit_k_min -20
_diffrn_reflns_limit_l_max 5
_diffrn_reflns_limit_l_min -5
_diffrn_reflns_number 6925
_diffrn_reflns_point_group_measured_fraction_full 0.950
_diffrn_reflns_point_group_measured_fraction_max 0.948
_diffrn_reflns_theta_full 38.000
_diffrn_reflns_theta_max 38.921
_diffrn_reflns_theta_min 2.770
_exptl_absorpt_coefficient_mu 14.718
_exptl_absorpt_correction_T_max 0.7453
_exptl_absorpt_correction_T_min 0.5782
_exptl_absorpt_correction_type multi-scan
_exptl_absorpt_process_details
;
SADABS-2004/1. Bruker AXS Inc., Madison, Wisconsin, USA, 2004
;
_exptl_crystal_colour black
_exptl_crystal_density_diffrn 5.176
_exptl_crystal_description block
_exptl_crystal_F_000 341
_exptl_crystal_size_max 0.25
_exptl_crystal_size_mid 0.1
_exptl_crystal_size_min 0.1
_refine_diff_density_max 4.214
_refine_diff_density_min -2.440
_refine_diff_density_rms 0.384
_refine_ls_extinction_coef 0.168(12)
_refine_ls_extinction_expression Fc^*^=kFc[1+0.001xFc^2^\l^3^/sin(2\q)]^-1/4^
_refine_ls_extinction_method 'SHELXL-2014/7 (Sheldrick 2014'
_refine_ls_goodness_of_fit_ref 1.968
_refine_ls_hydrogen_treatment undef
_refine_ls_matrix_type full
_refine_ls_number_parameters 59
_refine_ls_number_reflns 1067
_refine_ls_number_restraints 0
_refine_ls_restrained_S_all 1.968
_refine_ls_R_factor_all 0.0430
_refine_ls_R_factor_gt 0.0425
_refine_ls_shift/su_max 0.001
_refine_ls_shift/su_mean 0.000
_refine_ls_structure_factor_coef Fsqd
_refine_ls_weighting_details 'w=1/[\s^2^(Fo^2^)+(0.0388P)^2^+0.4531P] where P=(Fo^2^+2Fc^2^)/3'
_refine_ls_weighting_scheme calc
_refine_ls_wR_factor_gt 0.1203
_refine_ls_wR_factor_ref 0.1206
_reflns_Friedel_coverage 0.000
_reflns_number_gt 1047
_reflns_number_total 1067
_reflns_threshold_expression 'I > 2\s(I)'
_cod_data_source_file d1ce00750e2.cif
_cod_data_source_block b
_cod_depositor_comments 'Adding full bibliography for 7243341--7243343.cif.'
_cod_database_code 7243342
_shelx_shelxl_version_number 2014/7
_shelx_space_group_comment
;
The symmetry employed for this shelxl refinement is uniquely defined
by the following loop, which should always be used as a source of
symmetry information in preference to the above space-group names.
They are only intended as comments.
;

loop_
_space_group_symop_operation_xyz
'x, y, z'
'-x, -y, z'
'-x+1/2, y+1/2, -z'
'x+1/2, -y+1/2, -z'
'-x, -y, -z'
'x, y, -z'
'x-1/2, -y-1/2, z'
'-x-1/2, y-1/2, z'

loop_
_atom_site_label
_atom_site_type_symbol
_atom_site_fract_x
_atom_site_fract_y
_atom_site_fract_z
_atom_site_U_iso_or_equiv
_atom_site_adp_type
_atom_site_occupancy
_atom_site_site_symmetry_order
_atom_site_calc_flag
_atom_site_refinement_flags_posn
_atom_site_refinement_flags_adp
_atom_site_refinement_flags_occupancy
_atom_site_disorder_assembly
_atom_site_disorder_group
Ni1 Ni 1.0000 0.0000 0.0000 0.00624(17) Uani 1 4 d S T P . .
Ni2 Ni 0.5000 0.0000 0.5000 0.00736(18) Uani 0.5 4 d S T P . .
Cu2 Cu 0.5000 0.0000 0.5000 0.00736(18) Uani 0.5 4 d S T P . .
Ni3 Ni 0.99851(4) 0.28029(4) 0.0000 0.00681(16) Uani 1 2 d S T P . .
Mn4 Mn 0.76055(5) 0.11582(4) 0.5000 0.00316(15) Uani 1 2 d S T P . .
B B 0.7235(4) 0.3621(3) 0.5000 0.0068(6) Uani 1 2 d S T P . .
O1 O 0.8939(3) 0.1436(2) 0.0000 0.0101(5) Uani 1 2 d S T P . .
O2 O 0.6476(3) 0.2642(2) 0.5000 0.0105(4) Uani 1 2 d S T P . .
O3 O 0.8517(3) -0.0415(2) 0.5000 0.0092(4) Uani 1 2 d S T P . .
O4 O 0.6129(3) 0.0805(2) 0.0000 0.0121(5) Uani 1 2 d S T P . .
O5 O 0.8738(3) 0.3596(2) -0.5000 0.0092(4) Uani 1 2 d S T P . .

loop_
_atom_site_aniso_label
_atom_site_aniso_U_11
_atom_site_aniso_U_22
_atom_site_aniso_U_33
_atom_site_aniso_U_23
_atom_site_aniso_U_13
_atom_site_aniso_U_12
Ni1 0.0042(3) 0.0045(3) 0.0100(3) 0.000 0.000 0.00060(14)
Ni2 0.0069(3) 0.0042(3) 0.0109(3) 0.000 0.000 -0.00038(14)
Cu2 0.0069(3) 0.0042(3) 0.0109(3) 0.000 0.000 -0.00038(14)
Ni3 0.0052(2) 0.0036(2) 0.0116(2) 0.000 0.000 -0.00064(10)
Mn4 0.0014(2) 0.0014(2) 0.0067(2) 0.000 0.000 0.00047(11)
B 0.0044(12) 0.0062(13) 0.0097(14) 0.000 0.000 0.0002(9)
O1 0.0081(10) 0.0064(10) 0.0158(12) 0.000 0.000 0.0000(7)
O2 0.0090(10) 0.0064(9) 0.0161(11) 0.000 0.000 -0.0023(7)
O3 0.0072(9) 0.0059(9) 0.0146(10) 0.000 0.000 -0.0017(7)
O4 0.0076(10) 0.0066(9) 0.0222(12) 0.000 0.000 0.0007(7)
O5 0.0054(9) 0.0069(10) 0.0151(11) 0.000 0.000 -0.0001(7)

loop_
_atom_type_symbol
_atom_type_description
_atom_type_scat_dispersion_real
_atom_type_scat_dispersion_imag
_atom_type_scat_source
B B 0.0013 0.0007 'International Tables Vol C Tables 4.2.6.8 and 6.1.1.4'
O O 0.0106 0.0060 'International Tables Vol C Tables 4.2.6.8 and 6.1.1.4'
Cu Cu 0.3201 1.2651 'International Tables Vol C Tables 4.2.6.8 and 6.1.1.4'
Ni Ni 0.3393 1.1124 'International Tables Vol C Tables 4.2.6.8 and 6.1.1.4'
Mn Mn 0.3368 0.7283 'International Tables Vol C Tables 4.2.6.8 and 6.1.1.4'

loop_
_geom_angle_atom_site_label_1
_geom_angle_atom_site_label_2
_geom_angle_atom_site_label_3
_geom_angle
_geom_angle_site_symmetry_1
_geom_angle_site_symmetry_3
_geom_angle_publ_flag
O1 Ni1 O1 180.0 . 5_755 ?
O1 Ni1 O3 95.83(9) . 5_756 ?
O1 Ni1 O3 84.17(9) 5_755 5_756 ?
O1 Ni1 O3 84.17(9) . 1_554 ?
O1 Ni1 O3 95.83(9) 5_755 1_554 ?
O3 Ni1 O3 180.00(11) 5_756 1_554 ?
O1 Ni1 O3 95.83(9) . 5_755 ?
O1 Ni1 O3 84.17(9) 5_755 5_755 ?
O3 Ni1 O3 91.95(10) 5_756 5_755 ?
O3 Ni1 O3 88.05(10) 1_554 5_755 ?
O1 Ni1 O3 84.17(9) . . ?
O1 Ni1 O3 95.83(9) 5_755 . ?
O3 Ni1 O3 88.05(10) 5_756 . ?
O3 Ni1 O3 91.95(10) 1_554 . ?
O3 Ni1 O3 180.0 5_755 . ?
O1 Ni1 Mn4 40.16(5) . . ?
O1 Ni1 Mn4 139.84(5) 5_755 . ?
O3 Ni1 Mn4 90.06(6) 5_756 . ?
O3 Ni1 Mn4 89.94(6) 1_554 . ?
O3 Ni1 Mn4 135.85(7) 5_755 . ?
O3 Ni1 Mn4 44.15(7) . . ?
O1 Ni1 Mn4 139.84(5) . 5_756 ?
O1 Ni1 Mn4 40.16(5) 5_755 5_756 ?
O3 Ni1 Mn4 44.15(7) 5_756 5_756 ?
O3 Ni1 Mn4 135.85(7) 1_554 5_756 ?
O3 Ni1 Mn4 89.94(6) 5_755 5_756 ?
O3 Ni1 Mn4 90.06(6) . 5_756 ?
Mn4 Ni1 Mn4 120.238(9) . 5_756 ?
O1 Ni1 Mn4 40.16(5) . 1_554 ?
O1 Ni1 Mn4 139.84(5) 5_755 1_554 ?
O3 Ni1 Mn4 135.85(7) 5_756 1_554 ?
O3 Ni1 Mn4 44.15(7) 1_554 1_554 ?
O3 Ni1 Mn4 90.06(6) 5_755 1_554 ?
O3 Ni1 Mn4 89.94(6) . 1_554 ?
Mn4 Ni1 Mn4 59.762(9) . 1_554 ?
Mn4 Ni1 Mn4 180.000(19) 5_756 1_554 ?
O1 Ni1 Mn4 139.84(5) . 5_755 ?
O1 Ni1 Mn4 40.16(5) 5_755 5_755 ?
O3 Ni1 Mn4 89.94(6) 5_756 5_755 ?
O3 Ni1 Mn4 90.06(6) 1_554 5_755 ?
O3 Ni1 Mn4 44.15(7) 5_755 5_755 ?
O3 Ni1 Mn4 135.85(7) . 5_755 ?
Mn4 Ni1 Mn4 180.000(12) . 5_755 ?
Mn4 Ni1 Mn4 59.762(9) 5_756 5_755 ?
Mn4 Ni1 Mn4 120.238(9) 1_554 5_755 ?
O5 Ni2 O5 180.0 7_566 3_645 ?
O5 Ni2 O4 83.31(9) 7_566 . ?
O5 Ni2 O4 96.69(9) 3_645 . ?
O5 Ni2 O4 96.69(9) 7_566 5_655 ?
O5 Ni2 O4 83.31(9) 3_645 5_655 ?
O4 Ni2 O4 87.20(11) . 5_655 ?
O5 Ni2 O4 83.31(9) 7_566 1_556 ?
O5 Ni2 O4 96.69(9) 3_645 1_556 ?
O4 Ni2 O4 92.80(11) . 1_556 ?
O4 Ni2 O4 180.0 5_655 1_556 ?
O5 Ni2 O4 96.69(9) 7_566 5_656 ?
O5 Ni2 O4 83.31(9) 3_645 5_656 ?
O4 Ni2 O4 180.0 . 5_656 ?
O4 Ni2 O4 92.80(11) 5_655 5_656 ?
O4 Ni2 O4 87.20(11) 1_556 5_656 ?
O5 Ni2 Mn4 93.18(7) 7_566 . ?
O5 Ni2 Mn4 86.82(7) 3_645 . ?
O4 Ni2 Mn4 47.76(6) . . ?
O4 Ni2 Mn4 132.24(6) 5_655 . ?
O4 Ni2 Mn4 47.76(6) 1_556 . ?
O4 Ni2 Mn4 132.24(6) 5_656 . ?
O5 Ni2 Mn4 86.82(7) 7_566 5_656 ?
O5 Ni2 Mn4 93.18(7) 3_645 5_656 ?
O4 Ni2 Mn4 132.24(6) . 5_656 ?
O4 Ni2 Mn4 47.76(6) 5_655 5_656 ?
O4 Ni2 Mn4 132.24(6) 1_556 5_656 ?
O4 Ni2 Mn4 47.76(6) 5_656 5_656 ?
Mn4 Ni2 Mn4 180.0 . 5_656 ?
O5 Ni2 Cu2 90.0 7_566 1_556 ?
O5 Ni2 Cu2 90.0 3_645 1_556 ?
O4 Ni2 Cu2 136.40(5) . 1_556 ?
O4 Ni2 Cu2 136.40(5) 5_655 1_556 ?
O4 Ni2 Cu2 43.60(5) 1_556 1_556 ?
O4 Ni2 Cu2 43.60(5) 5_656 1_556 ?
Mn4 Ni2 Cu2 90.0 . 1_556 ?
Mn4 Ni2 Cu2 90.0 5_656 1_556 ?
O5 Ni2 Cu2 90.0 7_566 1_554 ?
O5 Ni2 Cu2 90.0 3_645 1_554 ?
O4 Ni2 Cu2 43.60(5) . 1_554 ?
O4 Ni2 Cu2 43.60(5) 5_655 1_554 ?
O4 Ni2 Cu2 136.40(5) 1_556 1_554 ?
O4 Ni2 Cu2 136.40(5) 5_656 1_554 ?
Mn4 Ni2 Cu2 90.0 . 1_554 ?
Mn4 Ni2 Cu2 90.0 5_656 1_554 ?
Cu2 Ni2 Cu2 180.0 1_556 1_554 ?
O1 Ni3 O4 178.21(11) . 7_665 ?
O1 Ni3 O2 95.62(9) . 7_665 ?
O4 Ni3 O2 83.14(9) 7_665 7_665 ?
O1 Ni3 O2 95.62(9) . 7_664 ?
O4 Ni3 O2 83.14(9) 7_665 7_664 ?
O2 Ni3 O2 91.17(10) 7_665 7_664 ?
O1 Ni3 O5 97.45(9) . 1_556 ?
O4 Ni3 O5 83.81(9) 7_665 1_556 ?
O2 Ni3 O5 87.90(7) 7_665 1_556 ?
O2 Ni3 O5 166.93(11) 7_664 1_556 ?
O1 Ni3 O5 97.45(9) . . ?
O4 Ni3 O5 83.81(9) 7_665 . ?
O2 Ni3 O5 166.93(11) 7_665 . ?
O2 Ni3 O5 87.90(7) 7_664 . ?
O5 Ni3 O5 90.06(10) 1_556 . ?
O1 Ni3 Mn4 137.74(6) . 7_665 ?
O4 Ni3 Mn4 41.03(5) 7_665 7_665 ?
O2 Ni3 Mn4 42.12(7) 7_665 7_665 ?
O2 Ni3 Mn4 87.08(6) 7_664 7_665 ?
O5 Ni3 Mn4 83.49(7) 1_556 7_665 ?
O5 Ni3 Mn4 124.81(7) . 7_665 ?
O1 Ni3 Mn4 137.74(6) . 7_664 ?
O4 Ni3 Mn4 41.03(5) 7_665 7_664 ?
O2 Ni3 Mn4 87.08(6) 7_665 7_664 ?
O2 Ni3 Mn4 42.12(7) 7_664 7_664 ?
O5 Ni3 Mn4 124.81(7) 1_556 7_664 ?
O5 Ni3 Mn4 83.49(7) . 7_664 ?
Mn4 Ni3 Mn4 57.838(11) 7_665 7_664 ?
O1 Mn4 O1 99.61(13) 1_556 . ?
O1 Mn4 O4 83.58(9) 1_556 1_556 ?
O1 Mn4 O4 176.49(8) . 1_556 ?
O1 Mn4 O4 176.49(8) 1_556 . ?
O1 Mn4 O4 83.58(9) . . ?
O4 Mn4 O4 93.19(11) 1_556 . ?
O1 Mn4 O2 99.02(8) 1_556 . ?
O1 Mn4 O2 99.02(8) . . ?
O4 Mn4 O2 81.83(9) 1_556 . ?
O4 Mn4 O2 81.83(9) . . ?
O1 Mn4 O3 84.95(8) 1_556 . ?
O1 Mn4 O3 84.95(8) . . ?
O4 Mn4 O3 93.92(9) 1_556 . ?
O4 Mn4 O3 93.92(9) . . ?
O2 Mn4 O3 173.77(9) . . ?
O1 Mn4 Ni2 128.54(6) 1_556 . ?
O1 Mn4 Ni2 128.54(6) . . ?
O4 Mn4 Ni2 47.97(6) 1_556 . ?
O4 Mn4 Ni2 47.97(6) . . ?
O2 Mn4 Ni2 91.07(7) . . ?
O3 Mn4 Ni2 82.71(7) . . ?
O1 Mn4 Mn4 40.19(7) 1_556 1_556 ?
O1 Mn4 Mn4 139.81(6) . 1_556 ?
O4 Mn4 Mn4 43.41(6) 1_556 1_556 ?
O4 Mn4 Mn4 136.59(6) . 1_556 ?
O2 Mn4 Mn4 90.0 . 1_556 ?
O3 Mn4 Mn4 90.0 . 1_556 ?
Ni2 Mn4 Mn4 90.0 . 1_556 ?
O1 Mn4 Mn4 139.81(7) 1_556 1_554 ?
O1 Mn4 Mn4 40.19(6) . 1_554 ?
O4 Mn4 Mn4 136.59(6) 1_556 1_554 ?
O4 Mn4 Mn4 43.41(6) . 1_554 ?
O2 Mn4 Mn4 90.0 . 1_554 ?
O3 Mn4 Mn4 90.0 . 1_554 ?
Ni2 Mn4 Mn4 90.0 . 1_554 ?
Mn4 Mn4 Mn4 180.0 1_556 1_554 ?
O1 Mn4 Ni1 41.28(7) 1_556 1_556 ?
O1 Mn4 Ni1 90.55(7) . 1_556 ?
O4 Mn4 Ni1 90.92(7) 1_556 1_556 ?
O4 Mn4 Ni1 137.73(8) . 1_556 ?
O2 Mn4 Ni1 140.30(5) . 1_556 ?
O3 Mn4 Ni1 43.82(5) . 1_556 ?
Ni2 Mn4 Ni1 112.667(14) . 1_556 ?
Mn4 Mn4 Ni1 60.119(4) 1_556 1_556 ?
Mn4 Mn4 Ni1 119.881(4) 1_554 1_556 ?
O1 Mn4 Ni1 90.55(7) 1_556 . ?
O1 Mn4 Ni1 41.28(7) . . ?
O4 Mn4 Ni1 137.73(8) 1_556 . ?
O4 Mn4 Ni1 90.92(7) . . ?
O2 Mn4 Ni1 140.30(5) . . ?
O3 Mn4 Ni1 43.82(5) . . ?
Ni2 Mn4 Ni1 112.667(14) . . ?
Mn4 Mn4 Ni1 119.881(4) 1_556 . ?
Mn4 Mn4 Ni1 60.119(4) 1_554 . ?
Ni1 Mn4 Ni1 59.762(9) 1_556 . ?
O3 B O5 121.5(3) 3_656 1_556 ?
O3 B O2 119.6(3) 3_656 . ?
O5 B O2 118.9(3) 1_556 . ?
Ni3 O1 Mn4 117.35(8) . 1_554 ?
Ni3 O1 Mn4 117.35(8) . . ?
Mn4 O1 Mn4 99.61(13) 1_554 . ?
Ni3 O1 Ni1 121.28(15) . . ?
Mn4 O1 Ni1 98.56(9) 1_554 . ?
Mn4 O1 Ni1 98.56(9) . . ?
B O2 Mn4 120.2(2) . . ?
B O2 Ni3 123.41(13) . 7_565 ?
Mn4 O2 Ni3 95.52(9) . 7_565 ?
B O2 Ni3 123.41(13) . 7_566 ?
Mn4 O2 Ni3 95.52(9) . 7_566 ?
Ni3 O2 Ni3 91.17(10) 7_565 7_566 ?
B O3 Ni1 122.56(13) 3_646 1_556 ?
B O3 Ni1 122.56(13) 3_646 . ?
Ni1 O3 Ni1 91.95(10) 1_556 . ?
B O3 Mn4 126.3(2) 3_646 . ?
Ni1 O3 Mn4 92.03(8) 1_556 . ?
Ni1 O3 Mn4 92.03(8) . . ?
Ni3 O4 Mn4 99.48(10) 7_565 . ?
Ni3 O4 Mn4 99.48(10) 7_565 1_554 ?
Mn4 O4 Mn4 93.19(11) . 1_554 ?
Ni3 O4 Cu2 98.27(10) 7_565 1_554 ?
Mn4 O4 Cu2 162.24(15) . 1_554 ?
Mn4 O4 Cu2 84.27(2) 1_554 1_554 ?
Ni3 O4 Ni2 98.27(10) 7_565 1_554 ?
Mn4 O4 Ni2 162.24(15) . 1_554 ?
Mn4 O4 Ni2 84.27(2) 1_554 1_554 ?
Cu2 O4 Ni2 0.0 1_554 1_554 ?
Ni3 O4 Ni2 98.27(10) 7_565 . ?
Mn4 O4 Ni2 84.27(2) . . ?
Mn4 O4 Ni2 162.24(15) 1_554 . ?
Cu2 O4 Ni2 92.8 1_554 . ?
Ni2 O4 Ni2 92.80(11) 1_554 . ?
B O5 Cu2 122.6(2) 1_554 3_655 ?
B O5 Ni2 122.6(2) 1_554 3_655 ?
Cu2 O5 Ni2 0.0 3_655 3_655 ?
B O5 Ni3 123.25(12) 1_554 . ?
Cu2 O5 Ni3 94.56(9) 3_655 . ?
Ni2 O5 Ni3 94.56(9) 3_655 . ?
B O5 Ni3 123.25(12) 1_554 1_554 ?
Cu2 O5 Ni3 94.56(9) 3_655 1_554 ?
Ni2 O5 Ni3 94.56(9) 3_655 1_554 ?
Ni3 O5 Ni3 90.06(10) . 1_554 ?

loop_
_geom_bond_atom_site_label_1
_geom_bond_atom_site_label_2
_geom_bond_distance
_geom_bond_site_symmetry_2
_geom_bond_publ_flag
Ni1 O1 2.015(3) . ?
Ni1 O1 2.015(3) 5_755 ?
Ni1 O3 2.0924(18) 5_756 ?
Ni1 O3 2.0924(18) 1_554 ?
Ni1 O3 2.0924(18) 5_755 ?
Ni1 O3 2.0924(18) . ?
Ni1 Mn4 3.0200(4) . ?
Ni1 Mn4 3.0200(4) 5_756 ?
Ni1 Mn4 3.0200(4) 1_554 ?
Ni1 Mn4 3.0200(4) 5_755 ?
Ni2 O5 2.077(3) 7_566 ?
Ni2 O5 2.077(3) 3_645 ?
Ni2 O4 2.0777(19) . ?
Ni2 O4 2.0777(19) 5_655 ?
Ni2 O4 2.0777(19) 1_556 ?
Ni2 O4 2.0777(19) 5_656 ?
Ni2 Mn4 2.7832(5) . ?
Ni2 Mn4 2.7832(5) 5_656 ?
Ni2 Cu2 3.00910(10) 1_556 ?
Ni2 Cu2 3.00910(10) 1_554 ?
Ni3 O1 1.933(3) . ?
Ni3 O4 2.006(3) 7_665 ?
Ni3 O2 2.1064(18) 7_665 ?
Ni3 O2 2.1064(18) 7_664 ?
Ni3 O5 2.1265(19) 1_556 ?
Ni3 O5 2.1266(19) . ?
Ni3 Mn4 3.1113(5) 7_665 ?
Ni3 Mn4 3.1113(5) 7_664 ?
Mn4 O1 1.9697(19) 1_556 ?
Mn4 O1 1.9697(19) . ?
Mn4 O4 2.0709(19) 1_556 ?
Mn4 O4 2.0709(19) . ?
Mn4 O2 2.096(3) . ?
Mn4 O3 2.105(3) . ?
Mn4 Mn4 3.00910(10) 1_556 ?
Mn4 Mn4 3.00910(10) 1_554 ?
Mn4 Ni1 3.0200(4) 1_556 ?
B O3 1.371(4) 3_656 ?
B O5 1.381(5) 1_556 ?
B O2 1.389(5) . ?
O1 Mn4 1.9697(19) 1_554 ?
O2 Ni3 2.1063(18) 7_565 ?
O2 Ni3 2.1063(18) 7_566 ?
O3 B 1.371(4) 3_646 ?
O3 Ni1 2.0924(18) 1_556 ?
O4 Ni3 2.006(3) 7_565 ?
O4 Mn4 2.0709(19) 1_554 ?
O4 Cu2 2.0777(19) 1_554 ?
O4 Ni2 2.0777(19) 1_554 ?
O5 B 1.381(5) 1_554 ?
O5 Cu2 2.077(3) 3_655 ?
O5 Ni2 2.077(3) 3_655 ?
O5 Ni3 2.1266(19) 1_554 ?
